data_4105886
loop_
_publ_author_name
'Stephanie Seel'
'Tobias Thaler'
'Keishi Takatsu'
'Cong Zhang'
'Hendrik Zipse'
'Bernd F. Straub'
'Peter Mayer'
'Paul Knochel'

_publ_contact_author_address
;
Department Chemie
Ludwig-Maximilians Universit\"at
Butenandtstra\&se 5-13 (Haus F)
D-81377 M\"unchen
Bundesrepublik Deutschland
;
_publ_contact_author_email paul.knochel@cup.uni-muenchen.de
_publ_contact_author_fax '+49 089-2180-77680'
_publ_contact_author_name 'Paul Knochel'
_publ_section_title
;
 Highly Diastereoselective Arylations of Substituted Piperidines
;
_journal_name_full 'Journal of the American Chemical Society'
_journal_page_first 4774
_journal_page_last 4777
_journal_paper_doi 10.1021/ja201008e
_journal_volume 133
_journal_year 2011
_chemical_formula_moiety 'C23 H26 F3 N O2 S'
_chemical_formula_sum 'C23 H26 F3 N O2 S'
_chemical_formula_weight 437.519
_space_group_IT_number 15
_symmetry_cell_setting monoclinic
_symmetry_Int_Tables_number 15
_symmetry_space_group_name_Hall '-C 2yc'
_symmetry_space_group_name_H-M 'C 1 2/c 1'
_atom_sites_solution_hydrogens geom
_atom_sites_solution_primary direct
_atom_sites_solution_secondary difmap
_audit_author_name 'Mayer, P.'
_audit_block_code C23H26F3NO2S_on293_knochel
_audit_creation_date 23-Nov-10
_audit_creation_method 'form98_non/compatible with shelxl97-2'
_audit_update_record 23-Nov-10
_cell_angle_alpha 90.00
_cell_angle_beta 110.7934(8)
_cell_angle_gamma 90.00
_cell_formula_units_Z 8
_cell_length_a 31.5413(5)
_cell_length_b 5.49050(10)
_cell_length_c 25.8592(4)
_cell_measurement_reflns_used 7515
_cell_measurement_temperature 173(2)
_cell_measurement_theta_max 25.350
_cell_measurement_theta_min 3.134
_cell_volume 4186.55(12)
_computing_cell_refinement 'HKL Scalepack (Otwinowski & Minor 1997)'
_computing_data_collection 'Collect (Bruker AXS BV, 1997-2004)'
_computing_data_reduction 'HKL Denzo and Scalepack (Otwinowski & Minor 1997)'
_computing_structure_refinement
;
Sheldrick, G. M. (2008).
<i>Acta Cryst.</i> A<b>64</b>, 112--122.
;
_computing_structure_solution
;
A. Altomare, M. C. Burla, M. Camalli, G. L. Cascarano, C. Giacovazzo, A.
Guagliardi, A. G. G. Moliterni, G. Polidori, R. Spagna: SIR97: a new tool for
crystal structure determination and refinement; J. Appl. Crystallogr. 1999,
32, 115-119.
;
_diffrn_ambient_temperature 173(2)
_diffrn_detector_area_resol_mean 9
_diffrn_measured_fraction_theta_full 0.995
_diffrn_measured_fraction_theta_max 0.995
_diffrn_measurement_device '95mm CCD camera on \k-goniostat'
_diffrn_measurement_device_type KappaCCD
_diffrn_measurement_method 'CCD; rotation images'
_diffrn_orient_matrix_type 'by Bruker AXS Collect from scalepack cell'
_diffrn_orient_matrix_UB_11 -0.0104896
_diffrn_orient_matrix_UB_12 -0.0048021
_diffrn_orient_matrix_UB_13 0.0322184
_diffrn_orient_matrix_UB_21 0.0034668
_diffrn_orient_matrix_UB_22 -0.1811757
_diffrn_orient_matrix_UB_23 0.0017205
_diffrn_orient_matrix_UB_31 0.0320634
_diffrn_orient_matrix_UB_32 0.0180182
_diffrn_orient_matrix_UB_33 0.0258862
_diffrn_radiation_collimation 0.20
_diffrn_radiation_monochromator 'MONTEL, graded multilayered X-ray optics'
_diffrn_radiation_source 'rotating anode'
_diffrn_radiation_type MoK\a
_diffrn_radiation_wavelength 0.71073
_diffrn_reflns_av_R_equivalents 0.0338
_diffrn_reflns_av_sigmaI/netI 0.0306
_diffrn_reflns_limit_h_max 37
_diffrn_reflns_limit_h_min -38
_diffrn_reflns_limit_k_max 5
_diffrn_reflns_limit_k_min -6
_diffrn_reflns_limit_l_max 28
_diffrn_reflns_limit_l_min -31
_diffrn_reflns_number 12910
_diffrn_reflns_theta_full 25.36
_diffrn_reflns_theta_max 25.36
_diffrn_reflns_theta_min 3.37
_diffrn_source_current 55.00
_diffrn_source_power 3.025
_diffrn_source_type 'FR 591 generator'
_diffrn_source_voltage 55.00
_exptl_absorpt_coefficient_mu 0.201
_exptl_absorpt_correction_type none
_exptl_crystal_colour colourless
_exptl_crystal_density_diffrn 1.38831(4)
_exptl_crystal_description rod
_exptl_crystal_F_000 1840
_exptl_crystal_size_max 0.51
_exptl_crystal_size_mid 0.05
_exptl_crystal_size_min 0.02
_refine_diff_density_max 0.223
_refine_diff_density_min -0.367
_refine_diff_density_rms 0.044
_refine_ls_extinction_method none
_refine_ls_goodness_of_fit_ref 1.088
_refine_ls_hydrogen_treatment constr
_refine_ls_matrix_type full
_refine_ls_number_parameters 300
_refine_ls_number_reflns 3826
_refine_ls_number_restraints 0
_refine_ls_restrained_S_all 1.088
_refine_ls_R_factor_all 0.0516
_refine_ls_R_factor_gt 0.0383
_refine_ls_shift/su_max 0.001
_refine_ls_shift/su_mean 0.000
_refine_ls_structure_factor_coef Fsqd
_refine_ls_weighting_details 'calc w=1/[\s^2^(Fo^2^)+(0.0296P)^2^+5.6059P] where P=(Fo^2^+2Fc^2^)/3'
_refine_ls_weighting_scheme calc
_refine_ls_wR_factor_gt 0.0876
_refine_ls_wR_factor_ref 0.0938
_reflns_number_gt 3115
_reflns_number_total 3826
_reflns_threshold_expression >2sigma(I)
_cod_data_source_file ja201008e_si_004.cif
_cod_data_source_block on293
_cod_original_sg_symbol_H-M 'C 2/c'
_cod_database_code 4105886

loop_
_symmetry_equiv_pos_as_xyz
'x, y, z'
'-x, y, -z+1/2'
'x+1/2, y+1/2, z'
'-x+1/2, y+1/2, -z+1/2'
'-x, -y, -z'
'x, -y, z-1/2'
'-x+1/2, -y+1/2, -z'
'x+1/2, -y+1/2, z-1/2'

loop_
_atom_site_label
_atom_site_type_symbol
_atom_site_fract_x
_atom_site_fract_y
_atom_site_fract_z
_atom_site_U_iso_or_equiv
_atom_site_adp_type
_atom_site_occupancy
_atom_site_symmetry_multiplicity
_atom_site_calc_flag
_atom_site_refinement_flags
_atom_site_disorder_assembly
_atom_site_disorder_group
S1 S 0.873825(16) -0.05846(9) 0.54710(2) 0.02620(14) Uani 1 1 d . . .
C23 C 0.81407(7) 0.0898(4) 0.76670(9) 0.0385(5) Uani 0.51(4) 1 d P A 1
F1 F 0.7697(3) 0.074(3) 0.7412(5) 0.061(3) Uani 0.51(4) 1 d P A 1
F2 F 0.8188(3) 0.2906(16) 0.8014(4) 0.048(2) Uani 0.51(4) 1 d P A 1
F3 F 0.8284(7) -0.084(4) 0.8015(7) 0.065(3) Uani 0.51(4) 1 d P A 1
C23 C 0.81407(7) 0.0898(4) 0.76670(9) 0.0385(5) Uani 0.49(4) 1 d P A 2
F4 F 0.8178(5) -0.159(4) 0.7820(11) 0.069(4) Uani 0.49(4) 1 d P A 2
F5 F 0.8242(6) 0.212(7) 0.8104(8) 0.096(5) Uani 0.49(4) 1 d P A 2
F6 F 0.7701(3) 0.111(3) 0.7393(5) 0.048(2) Uani 0.49(4) 1 d P A 2
O1 O 0.88892(5) -0.2372(2) 0.51698(6) 0.0330(3) Uani 1 1 d . . .
O2 O 0.84865(5) -0.1352(2) 0.58057(6) 0.0318(3) Uani 1 1 d . . .
N1 N 0.92069(5) 0.0786(3) 0.58853(6) 0.0253(4) Uani 1 1 d . . .
C1 C 0.84055(6) 0.1593(3) 0.50002(8) 0.0254(4) Uani 1 1 d . . .
C2 C 0.84412(7) 0.1904(4) 0.44836(8) 0.0307(5) Uani 1 1 d . . .
H2 H 0.8649 0.0950 0.4378 0.037 Uiso 1 1 calc R . .
C3 C 0.81706(7) 0.3623(4) 0.41238(8) 0.0327(5) Uani 1 1 d . . .
H3 H 0.8194 0.3840 0.3771 0.039 Uiso 1 1 calc R . .
C4 C 0.78652(6) 0.5036(4) 0.42700(8) 0.0294(4) Uani 1 1 d . . .
C5 C 0.78372(7) 0.4683(4) 0.47892(8) 0.0315(5) Uani 1 1 d . . .
H5 H 0.7630 0.5634 0.4896 0.038 Uiso 1 1 calc R . .
C6 C 0.81033(6) 0.2981(4) 0.51522(8) 0.0291(4) Uani 1 1 d . . .
H6 H 0.8079 0.2763 0.5505 0.035 Uiso 1 1 calc R . .
C7 C 0.75677(7) 0.6905(4) 0.38845(9) 0.0393(5) Uani 1 1 d . . .
H7A H 0.7250 0.6577 0.3832 0.059 Uiso 1 1 calc R . .
H7B H 0.7609 0.6821 0.3527 0.059 Uiso 1 1 calc R . .
H7C H 0.7651 0.8533 0.4043 0.059 Uiso 1 1 calc R . .
C8 C 0.95116(6) 0.1425(4) 0.55803(8) 0.0310(5) Uani 1 1 d . . .
H8A H 0.9381 0.2810 0.5329 0.037 Uiso 1 1 calc R . .
H8B H 0.9534 0.0020 0.5351 0.037 Uiso 1 1 calc R . .
C9 C 0.99815(6) 0.2105(4) 0.59730(8) 0.0278(4) Uani 1 1 d . . .
H9 H 1.0102 0.0710 0.6232 0.033 Uiso 1 1 calc R . .
C10 C 1.03042(7) 0.2537(5) 0.56605(9) 0.0398(5) Uani 1 1 d . . .
H10A H 1.0332 0.1022 0.5467 0.048 Uiso 1 1 calc R . .
H10B H 1.0178 0.3819 0.5378 0.048 Uiso 1 1 calc R . .
C11 C 1.07697(7) 0.3308(4) 0.60503(10) 0.0414(5) Uani 1 1 d . . .
H11A H 1.0964 0.3689 0.5833 0.050 Uiso 1 1 calc R . .
H11B H 1.0911 0.1944 0.6303 0.050 Uiso 1 1 calc R . .
C12 C 1.07409(8) 0.5528(5) 0.63886(11) 0.0475(6) Uani 1 1 d . . .
H12A H 1.0633 0.6944 0.6139 0.057 Uiso 1 1 calc R . .
H12B H 1.1047 0.5918 0.6655 0.057 Uiso 1 1 calc R . .
C13 C 1.04198(7) 0.5092(4) 0.67024(10) 0.0404(5) Uani 1 1 d . . .
H13A H 1.0392 0.6607 0.6896 0.048 Uiso 1 1 calc R . .
H13B H 1.0547 0.3813 0.6985 0.048 Uiso 1 1 calc R . .
C14 C 0.99495(6) 0.4308(4) 0.63130(8) 0.0294(4) Uani 1 1 d . . .
H14 H 0.9815 0.5683 0.6053 0.035 Uiso 1 1 calc R . .
C15 C 0.96287(7) 0.3700(4) 0.66151(8) 0.0311(5) Uani 1 1 d . . .
H15A H 0.9596 0.5157 0.6823 0.037 Uiso 1 1 calc R . .
H15B H 0.9766 0.2395 0.6887 0.037 Uiso 1 1 calc R . .
C16 C 0.91544(6) 0.2870(3) 0.62364(8) 0.0258(4) Uani 1 1 d . . .
H16 H 0.9002 0.4253 0.5988 0.031 Uiso 1 1 calc R . .
C17 C 0.88848(6) 0.2261(3) 0.66007(8) 0.0247(4) Uani 1 1 d . A .
C18 C 0.85466(7) 0.3842(4) 0.66179(8) 0.0287(4) Uani 1 1 d . . .
H18 H 0.8478 0.5245 0.6388 0.034 Uiso 1 1 calc R . .
C19 C 0.83080(7) 0.3394(4) 0.69668(8) 0.0316(5) Uani 1 1 d . A .
H19 H 0.8077 0.4487 0.6975 0.038 Uiso 1 1 calc R . .
C20 C 0.84065(6) 0.1360(4) 0.73017(8) 0.0289(4) Uani 1 1 d . . .
C21 C 0.87485(7) -0.0222(4) 0.72945(8) 0.0306(5) Uani 1 1 d . A .
H21 H 0.8819 -0.1615 0.7527 0.037 Uiso 1 1 calc R . .
C22 C 0.89854(7) 0.0239(4) 0.69483(8) 0.0299(4) Uani 1 1 d . . .
H22 H 0.9221 -0.0838 0.6947 0.036 Uiso 1 1 calc R A .

loop_
_atom_site_aniso_label
_atom_site_aniso_U_11
_atom_site_aniso_U_22
_atom_site_aniso_U_33
_atom_site_aniso_U_23
_atom_site_aniso_U_13
_atom_site_aniso_U_12
S1 0.0296(3) 0.0227(3) 0.0265(3) -0.0005(2) 0.0102(2) -0.0028(2)
C23 0.0343(12) 0.0490(14) 0.0338(12) 0.0061(11) 0.0141(10) 0.0033(11)
F1 0.047(5) 0.095(7) 0.042(4) -0.010(4) 0.016(3) -0.035(4)
F2 0.058(2) 0.058(4) 0.041(3) -0.014(2) 0.035(2) -0.002(3)
F3 0.092(6) 0.060(6) 0.072(6) 0.037(4) 0.065(5) 0.035(4)
C23 0.0343(12) 0.0490(14) 0.0338(12) 0.0061(11) 0.0141(10) 0.0033(11)
F4 0.074(4) 0.061(6) 0.100(8) 0.039(6) 0.065(5) 0.024(4)
F5 0.079(6) 0.175(14) 0.047(5) -0.046(8) 0.039(4) -0.073(7)
F6 0.024(4) 0.062(4) 0.065(5) 0.018(3) 0.025(3) 0.011(4)
O1 0.0387(8) 0.0258(7) 0.0345(8) -0.0059(6) 0.0131(6) -0.0004(6)
O2 0.0379(8) 0.0288(8) 0.0317(7) 0.0032(6) 0.0160(6) -0.0076(6)
N1 0.0276(8) 0.0258(9) 0.0234(8) -0.0036(7) 0.0103(7) -0.0017(7)
C1 0.0245(9) 0.0245(10) 0.0261(10) -0.0017(8) 0.0079(8) -0.0050(8)
C2 0.0321(10) 0.0335(11) 0.0296(11) -0.0019(9) 0.0146(9) -0.0005(9)
C3 0.0350(11) 0.0390(12) 0.0261(10) 0.0016(9) 0.0131(9) -0.0031(9)
C4 0.0257(10) 0.0304(11) 0.0295(10) -0.0009(8) 0.0068(8) -0.0069(8)
C5 0.0269(10) 0.0343(11) 0.0330(11) -0.0027(9) 0.0103(9) 0.0006(9)
C6 0.0286(10) 0.0340(11) 0.0263(10) -0.0017(9) 0.0119(8) -0.0041(9)
C7 0.0368(12) 0.0392(13) 0.0374(12) 0.0067(10) 0.0076(10) 0.0021(10)
C8 0.0300(10) 0.0396(12) 0.0259(10) -0.0038(9) 0.0129(9) -0.0044(9)
C9 0.0272(10) 0.0314(11) 0.0254(10) -0.0018(8) 0.0099(8) -0.0002(8)
C10 0.0333(11) 0.0539(14) 0.0360(12) -0.0068(11) 0.0171(10) -0.0070(10)
C11 0.0300(11) 0.0509(14) 0.0465(13) -0.0099(11) 0.0177(10) -0.0068(10)
C12 0.0352(12) 0.0477(14) 0.0624(16) -0.0153(12) 0.0207(11) -0.0122(11)
C13 0.0352(12) 0.0425(13) 0.0451(13) -0.0176(11) 0.0162(10) -0.0089(10)
C14 0.0288(10) 0.0259(10) 0.0334(11) -0.0016(9) 0.0109(9) -0.0006(8)
C15 0.0337(11) 0.0308(11) 0.0306(11) -0.0074(9) 0.0138(9) -0.0012(9)
C16 0.0299(10) 0.0207(10) 0.0282(10) 0.0004(8) 0.0118(8) 0.0008(8)
C17 0.0280(10) 0.0225(10) 0.0237(10) -0.0026(8) 0.0092(8) -0.0005(8)
C18 0.0338(10) 0.0239(10) 0.0298(10) 0.0034(8) 0.0128(9) 0.0024(8)
C19 0.0309(10) 0.0320(11) 0.0341(11) 0.0008(9) 0.0144(9) 0.0063(9)
C20 0.0281(10) 0.0328(11) 0.0263(10) -0.0002(8) 0.0105(8) -0.0004(9)
C21 0.0344(11) 0.0301(11) 0.0267(10) 0.0053(8) 0.0101(9) 0.0034(9)
C22 0.0329(11) 0.0290(11) 0.0300(11) 0.0021(8) 0.0140(9) 0.0063(9)

loop_
_atom_type_symbol
_atom_type_description
_atom_type_scat_dispersion_real
_atom_type_scat_dispersion_imag
_atom_type_scat_source
C C 0.0033 0.0016 'International Tables Vol C Tables 4.2.6.8 and 6.1.1.4'
H H 0.0000 0.0000 'International Tables Vol C Tables 4.2.6.8 and 6.1.1.4'
N N 0.0061 0.0033 'International Tables Vol C Tables 4.2.6.8 and 6.1.1.4'
O O 0.0106 0.0060 'International Tables Vol C Tables 4.2.6.8 and 6.1.1.4'
F F 0.0171 0.0103 'International Tables Vol C Tables 4.2.6.8 and 6.1.1.4'
S S 0.1246 0.1234 'International Tables Vol C Tables 4.2.6.8 and 6.1.1.4'

loop_
_exptl_crystal_face_index_h
_exptl_crystal_face_index_k
_exptl_crystal_face_index_l
_exptl_crystal_face_perp_dist
0 0 1 0.001000
0 0 -1 0.020000
-3 0 1 0.010000
3 0 -1 0.036000
1 13 0 0.306000
0 -1 0 0.208000

loop_
_geom_angle_atom_site_label_1
_geom_angle_atom_site_label_2
_geom_angle_atom_site_label_3
_geom_angle
O2 S1 O1 119.32(9)
O2 S1 N1 107.48(8)
O1 S1 N1 105.56(8)
O2 S1 C1 107.18(9)
O1 S1 C1 108.66(9)
N1 S1 C1 108.21(8)
F3 C23 F1 110.6(9)
F3 C23 F2 102.0(9)
F1 C23 F2 102.9(7)
F3 C23 C20 115.7(5)
F1 C23 C20 115.4(6)
F2 C23 C20 108.5(5)
C8 N1 C16 111.78(15)
C8 N1 S1 111.03(12)
C16 N1 S1 117.96(12)
C6 C1 C2 120.33(18)
C6 C1 S1 118.64(15)
C2 C1 S1 121.03(15)
C3 C2 C1 119.21(18)
C3 C2 H2 120.4
C1 C2 H2 120.4
C2 C3 C4 121.25(19)
C2 C3 H3 119.4
C4 C3 H3 119.4
C3 C4 C5 118.20(19)
C3 C4 C7 122.02(19)
C5 C4 C7 119.78(19)
C6 C5 C4 121.37(19)
C6 C5 H5 119.3
C4 C5 H5 119.3
C5 C6 C1 119.65(18)
C5 C6 H6 120.2
C1 C6 H6 120.2
C4 C7 H7A 109.5
C4 C7 H7B 109.5
H7A C7 H7B 109.5
C4 C7 H7C 109.5
H7A C7 H7C 109.5
H7B C7 H7C 109.5
N1 C8 C9 111.43(15)
N1 C8 H8A 109.3
C9 C8 H8A 109.3
N1 C8 H8B 109.3
C9 C8 H8B 109.3
H8A C8 H8B 108.0
C8 C9 C14 109.49(16)
C8 C9 C10 111.15(16)
C14 C9 C10 112.12(17)
C8 C9 H9 108.0
C14 C9 H9 108.0
C10 C9 H9 108.0
C11 C10 C9 111.20(18)
C11 C10 H10A 109.4
C9 C10 H10A 109.4
C11 C10 H10B 109.4
C9 C10 H10B 109.4
H10A C10 H10B 108.0
C10 C11 C12 111.37(19)
C10 C11 H11A 109.4
C12 C11 H11A 109.4
C10 C11 H11B 109.4
C12 C11 H11B 109.4
H11A C11 H11B 108.0
C11 C12 C13 111.50(19)
C11 C12 H12A 109.3
C13 C12 H12A 109.3
C11 C12 H12B 109.3
C13 C12 H12B 109.3
H12A C12 H12B 108.0
C12 C13 C14 111.46(19)
C12 C13 H13A 109.3
C14 C13 H13A 109.3
C12 C13 H13B 109.3
C14 C13 H13B 109.3
H13A C13 H13B 108.0
C15 C14 C9 108.42(16)
C15 C14 C13 112.99(17)
C9 C14 C13 110.93(16)
C15 C14 H14 108.1
C9 C14 H14 108.1
C13 C14 H14 108.1
C14 C15 C16 114.37(16)
C14 C15 H15A 108.7
C16 C15 H15A 108.7
C14 C15 H15B 108.7
C16 C15 H15B 108.7
H15A C15 H15B 107.6
N1 C16 C17 114.43(15)
N1 C16 C15 108.60(15)
C17 C16 C15 107.68(15)
N1 C16 H16 108.7
C17 C16 H16 108.7
C15 C16 H16 108.7
C18 C17 C22 118.66(17)
C18 C17 C16 119.32(17)
C22 C17 C16 121.88(17)
C19 C18 C17 120.71(18)
C19 C18 H18 119.6
C17 C18 H18 119.6
C20 C19 C18 119.91(18)
C20 C19 H19 120.0
C18 C19 H19 120.0
C19 C20 C21 120.02(18)
C19 C20 C23 118.92(18)
C21 C20 C23 121.06(19)
C22 C21 C20 119.76(18)
C22 C21 H21 120.1
C20 C21 H21 120.1
C21 C22 C17 120.92(18)
C21 C22 H22 119.5
C17 C22 H22 119.5

loop_
_geom_bond_atom_site_label_1
_geom_bond_atom_site_label_2
_geom_bond_distance
S1 O2 1.4301(14)
S1 O1 1.4351(14)
S1 N1 1.6658(16)
S1 C1 1.7625(19)
C23 F3 1.278(10)
C23 F1 1.320(10)
C23 F2 1.395(10)
C23 C20 1.491(3)
N1 C8 1.486(2)
N1 C16 1.506(2)
C1 C6 1.382(3)
C1 C2 1.390(3)
C2 C3 1.386(3)
C2 H2 0.9500
C3 C4 1.390(3)
C3 H3 0.9500
C4 C5 1.390(3)
C4 C7 1.504(3)
C5 C6 1.378(3)
C5 H5 0.9500
C6 H6 0.9500
C7 H7A 0.9800
C7 H7B 0.9800
C7 H7C 0.9800
C8 C9 1.516(3)
C8 H8A 0.9900
C8 H8B 0.9900
C9 C14 1.519(3)
C9 C10 1.526(3)
C9 H9 1.0000
C10 C11 1.517(3)
C10 H10A 0.9900
C10 H10B 0.9900
C11 C12 1.522(3)
C11 H11A 0.9900
C11 H11B 0.9900
C12 C13 1.525(3)
C12 H12A 0.9900
C12 H12B 0.9900
C13 C14 1.529(3)
C13 H13A 0.9900
C13 H13B 0.9900
C14 C15 1.519(3)
C14 H14 1.0000
C15 C16 1.538(3)
C15 H15A 0.9900
C15 H15B 0.9900
C16 C17 1.514(3)
C16 H16 1.0000
C17 C18 1.388(3)
C17 C22 1.392(3)
C18 C19 1.387(3)
C18 H18 0.9500
C19 C20 1.380(3)
C19 H19 0.9500
C20 C21 1.390(3)
C21 C22 1.378(3)
C21 H21 0.9500
C22 H22 0.9500

loop_
_geom_torsion_atom_site_label_1
_geom_torsion_atom_site_label_2
_geom_torsion_atom_site_label_3
_geom_torsion_atom_site_label_4
_geom_torsion
O2 S1 N1 C8 174.35(13)
O1 S1 N1 C8 45.98(15)
C1 S1 N1 C8 -70.21(15)
O2 S1 N1 C16 -54.81(15)
O1 S1 N1 C16 176.82(13)
C1 S1 N1 C16 60.63(15)
O2 S1 C1 C6 28.23(18)
O1 S1 C1 C6 158.43(15)
N1 S1 C1 C6 -87.41(16)
O2 S1 C1 C2 -151.16(16)
O1 S1 C1 C2 -20.96(18)
N1 S1 C1 C2 93.20(17)
C6 C1 C2 C3 0.1(3)
S1 C1 C2 C3 179.47(15)
C1 C2 C3 C4 0.0(3)
C2 C3 C4 C5 0.0(3)
C2 C3 C4 C7 -179.79(19)
C3 C4 C5 C6 0.0(3)
C7 C4 C5 C6 179.75(19)
C4 C5 C6 C1 0.1(3)
C2 C1 C6 C5 -0.1(3)
S1 C1 C6 C5 -179.53(15)
C16 N1 C8 C9 59.7(2)
S1 N1 C8 C9 -166.32(14)
N1 C8 C9 C14 -60.7(2)
N1 C8 C9 C10 174.89(17)
C8 C9 C10 C11 177.91(19)
C14 C9 C10 C11 55.0(2)
C9 C10 C11 C12 -54.9(3)
C10 C11 C12 C13 55.3(3)
C11 C12 C13 C14 -55.0(3)
C8 C9 C14 C15 57.1(2)
C10 C9 C14 C15 -179.10(17)
C8 C9 C14 C13 -178.33(17)
C10 C9 C14 C13 -54.5(2)
C12 C13 C14 C15 176.33(19)
C12 C13 C14 C9 54.3(2)
C9 C14 C15 C16 -55.8(2)
C13 C14 C15 C16 -179.21(18)
C8 N1 C16 C17 -174.37(15)
S1 N1 C16 C17 55.13(19)
C8 N1 C16 C15 -54.1(2)
S1 N1 C16 C15 175.45(13)
C14 C15 C16 N1 53.7(2)
C14 C15 C16 C17 178.15(16)
N1 C16 C17 C18 -133.07(18)
C15 C16 C17 C18 106.1(2)
N1 C16 C17 C22 51.3(2)
C15 C16 C17 C22 -69.6(2)
C22 C17 C18 C19 -1.2(3)
C16 C17 C18 C19 -176.96(18)
C17 C18 C19 C20 0.1(3)
C18 C19 C20 C21 0.8(3)
C18 C19 C20 C23 -179.09(19)
F3 C23 C20 C19 -171.7(14)
F1 C23 C20 C19 56.9(9)
F2 C23 C20 C19 -57.9(5)
F3 C23 C20 C21 8.3(14)
F1 C23 C20 C21 -123.0(9)
F2 C23 C20 C21 122.2(4)
C19 C20 C21 C22 -0.6(3)
C23 C20 C21 C22 179.33(19)
C20 C21 C22 C17 -0.5(3)
C18 C17 C22 C21 1.4(3)
C16 C17 C22 C21 177.10(18)

loop_
_reflns_scale_group_code
_reflns_scale_meas_F
1 1.0
